data_7046219
loop_
_publ_author_name
'Berezin, Alexey S.'
'Samsonenko, Denis G.'
'Brel, Valery K.'
'Artem'ev, Alexander V.'

_publ_section_title
;
 &quot;Two-in-one&quot; organic-inorganic hybrid Mn<sup>II</sup> complexes
 exhibiting dual-emissive phosphorescence.
;
_journal_issue 21
_journal_name_full 'Dalton transactions (Cambridge, England : 2003)'
_journal_page_first 7306
_journal_page_last 7315
_journal_paper_doi 10.1039/c8dt01041b
_journal_volume 47
_journal_year 2018
_chemical_formula_sum 'C78 H78 Cl4 Mn2 O9 P6'
_chemical_formula_weight 1596.90
_space_group_crystal_system monoclinic
_space_group_IT_number 14
_space_group_name_Hall '-P 2ybc'
_space_group_name_H-M_alt 'P 1 21/c 1'
_symmetry_space_group_name_Hall '-P 2ybc'
_symmetry_space_group_name_H-M 'P 1 21/c 1'
_atom_sites_solution_hydrogens mixed
_atom_sites_solution_primary dual
_atom_sites_solution_secondary difmap
_audit_creation_method SHELXL-2017/1
_audit_update_record
;
2017-10-19 deposited with the CCDC.
2018-05-02 downloaded from the CCDC.
;
_cell_angle_alpha 90
_cell_angle_beta 92.638(2)
_cell_angle_gamma 90
_cell_formula_units_Z 4
_cell_length_a 13.2413(2)
_cell_length_b 19.5421(4)
_cell_length_c 29.2641(6)
_cell_measurement_reflns_used 12018
_cell_measurement_temperature 130(2)
_cell_measurement_theta_max 28.11
_cell_measurement_theta_min 3.54
_cell_volume 7564.4(2)
_computing_cell_refinement 'CrysAlisPro 1.171.38.41 (Rigaku OD, 2015)'
_computing_data_collection 'CrysAlisPro 1.171.38.41 (Rigaku OD, 2015)'
_computing_data_reduction 'CrysAlisPro 1.171.38.41 (Rigaku OD, 2015)'
_computing_molecular_graphics 'ShelXle (H\"ubschle, 2011)'
_computing_publication_material 'CIFTAB-2014 (Sheldrick, 2015)'
_computing_structure_refinement 'SHELXL-2017 (Sheldrick, 2015)'
_computing_structure_solution 'SHELXT-2014 (Sheldrick, 2015)'
_diffrn_ambient_temperature 130(2)
_diffrn_detector 'CCD plate'
_diffrn_detector_area_resol_mean 10.6168
_diffrn_detector_type AtlasS2
_diffrn_measured_fraction_theta_full 0.997
_diffrn_measured_fraction_theta_max 0.997
_diffrn_measurement_device 'four-circle diffractometer'
_diffrn_measurement_device_type 'New Xcalibur, AtlasS2'
_diffrn_measurement_method '\w scans'
_diffrn_radiation_monochromator graphite
_diffrn_radiation_probe x-ray
_diffrn_radiation_source 'fine-focus sealed tube'
_diffrn_radiation_type MoK\a
_diffrn_radiation_wavelength 0.71073
_diffrn_reflns_av_R_equivalents 0.0329
_diffrn_reflns_av_unetI/netI 0.0422
_diffrn_reflns_Laue_measured_fraction_full 0.997
_diffrn_reflns_Laue_measured_fraction_max 0.997
_diffrn_reflns_limit_h_max 15
_diffrn_reflns_limit_h_min -15
_diffrn_reflns_limit_k_max 23
_diffrn_reflns_limit_k_min -22
_diffrn_reflns_limit_l_max 35
_diffrn_reflns_limit_l_min -35
_diffrn_reflns_number 37756
_diffrn_reflns_point_group_measured_fraction_full 0.997
_diffrn_reflns_point_group_measured_fraction_max 0.997
_diffrn_reflns_theta_full 25.242
_diffrn_reflns_theta_max 25.348
_diffrn_reflns_theta_min 3.246
_diffrn_source 'sealed X-ray tube'
_exptl_absorpt_coefficient_mu 0.658
_exptl_absorpt_correction_T_max 1.00000
_exptl_absorpt_correction_T_min 0.96728
_exptl_absorpt_correction_type multi-scan
_exptl_absorpt_process_details
;
CrysAlisPro 1.171.38.41 (Rigaku Oxford Diffraction, 2015)
Empirical absorption correction using spherical harmonics,
implemented in SCALE3 ABSPACK scaling algorithm.
;
_exptl_crystal_colour colorless
_exptl_crystal_density_diffrn 1.402
_exptl_crystal_description plate
_exptl_crystal_F_000 3304
_exptl_crystal_size_max 0.22
_exptl_crystal_size_mid 0.21
_exptl_crystal_size_min 0.11
_refine_diff_density_max 2.613
_refine_diff_density_min -0.520
_refine_diff_density_rms 0.094
_refine_ls_extinction_method none
_refine_ls_goodness_of_fit_ref 1.037
_refine_ls_hydrogen_treatment mixed
_refine_ls_matrix_type full
_refine_ls_number_parameters 921
_refine_ls_number_reflns 13807
_refine_ls_number_restraints 854
_refine_ls_restrained_S_all 1.008
_refine_ls_R_factor_all 0.0737
_refine_ls_R_factor_gt 0.0565
_refine_ls_shift/su_max 0.001
_refine_ls_shift/su_mean 0.000
_refine_ls_structure_factor_coef Fsqd
_refine_ls_weighting_details 'w=1/[\s^2^(Fo^2^)+(0.0867P)^2^+8.8661P] where P=(Fo^2^+2Fc^2^)/3'
_refine_ls_weighting_scheme calc
_refine_ls_wR_factor_gt 0.1416
_refine_ls_wR_factor_ref 0.1535
_reflns_Friedel_coverage 0.000
_reflns_number_gt 10957
_reflns_number_total 13807
_reflns_threshold_expression >2\s(I)
_cod_data_source_file c8dt01041b2.cif
_cod_data_source_block an-1a
_cod_depositor_comments 'Adding full bibliography for 7046219--7046222.cif.'
_cod_database_code 7046219
_shelx_shelxl_version_number 2017/1
_shelx_space_group_comment
;
The symmetry employed for this shelxl refinement is uniquely defined
by the following loop, which should always be used as a source of
symmetry information in preference to the above space-group names.
They are only intended as comments.
;
_shelx_estimated_absorpt_t_min 0.869
_shelx_estimated_absorpt_t_max 0.931

loop_
_space_group_symop_operation_xyz
'x, y, z'
'-x, y+1/2, -z+1/2'
'-x, -y, -z'
'x, -y-1/2, z-1/2'

loop_
_atom_site_label
_atom_site_type_symbol
_atom_site_fract_x
_atom_site_fract_y
_atom_site_fract_z
_atom_site_U_iso_or_equiv
_atom_site_adp_type
_atom_site_occupancy
_atom_site_site_symmetry_order
_atom_site_calc_flag
_atom_site_refinement_flags_posn
_atom_site_refinement_flags_adp
_atom_site_refinement_flags_occupancy
_atom_site_disorder_assembly
_atom_site_disorder_group
Mn1 Mn 0.60147(3) 0.24066(2) 0.62354(2) 0.01648(13) Uani 1 1 d . . . . .
O11 O 0.76375(17) 0.25209(11) 0.61960(9) 0.0258(6) Uani 1 1 d . . . . .
O12 O 0.60414(16) 0.32260(11) 0.67364(8) 0.0218(5) Uani 1 1 d . . . . .
P11 P 0.82762(6) 0.31541(4) 0.62202(3) 0.0213(2) Uani 1 1 d . . . . .
P12 P 0.66863(6) 0.38553(4) 0.67768(3) 0.01728(19) Uani 1 1 d . . . . .
C1 C 0.7536(2) 0.39171(17) 0.63150(11) 0.0196(7) Uani 1 1 d . . . . .
H1A H 0.800432 0.430393 0.637831 0.024 Uiso 1 1 calc R U . . .
H1B H 0.713601 0.402491 0.602989 0.024 Uiso 1 1 calc R U . . .
C101 C 0.8854(2) 0.3308(2) 0.56870(12) 0.0286(8) Uani 1 1 d . . . . .
C102 C 0.9265(4) 0.2748(3) 0.54728(19) 0.0585(14) Uani 1 1 d . . . . .
H10A H 0.927370 0.231321 0.561782 0.070 Uiso 1 1 calc R U . . .
C103 C 0.9663(4) 0.2824(3) 0.5047(2) 0.0789(19) Uani 1 1 d . . . . .
H10B H 0.995375 0.244155 0.490195 0.095 Uiso 1 1 calc R U . . .
C104 C 0.9642(4) 0.3446(4) 0.48336(17) 0.0711(16) Uani 1 1 d . . . . .
H10C H 0.990870 0.349263 0.453930 0.085 Uiso 1 1 calc R U . . .
C105 C 0.9234(4) 0.4007(3) 0.50444(16) 0.0610(14) Uani 1 1 d . . . . .
H10D H 0.922800 0.443953 0.489671 0.073 Uiso 1 1 calc R U . . .
C106 C 0.8836(3) 0.3939(3) 0.54695(14) 0.0440(11) Uani 1 1 d . . . . .
H10E H 0.854966 0.432463 0.561320 0.053 Uiso 1 1 calc R U . . .
C111 C 0.9246(2) 0.30739(18) 0.66647(12) 0.0232(7) Uani 1 1 d . . . . .
C112 C 0.9924(3) 0.3586(2) 0.67665(16) 0.0503(12) Uani 1 1 d . . . . .
H11A H 0.989037 0.400212 0.659838 0.060 Uiso 1 1 calc R U . . .
C113 C 1.0661(4) 0.3500(3) 0.71156(18) 0.0608(14) Uani 1 1 d . . . . .
H11B H 1.113735 0.385391 0.718059 0.073 Uiso 1 1 calc R U . . .
C114 C 1.0706(3) 0.2907(3) 0.73668(15) 0.0464(11) Uani 1 1 d . . . . .
H11C H 1.120077 0.285473 0.760997 0.056 Uiso 1 1 calc R U . . .
C115 C 1.0033(4) 0.2392(3) 0.72642(18) 0.0562(13) Uani 1 1 d . . . . .
H11D H 1.007037 0.197706 0.743309 0.067 Uiso 1 1 calc R U . . .
C116 C 0.9297(3) 0.2472(2) 0.69150(17) 0.0454(11) Uani 1 1 d . . . . .
H11E H 0.882783 0.211443 0.684774 0.054 Uiso 1 1 calc R U . . .
C121 C 0.7438(2) 0.38618(17) 0.73017(11) 0.0202(7) Uani 1 1 d . . . . .
C122 C 0.7922(3) 0.4450(2) 0.74540(14) 0.0406(10) Uani 1 1 d . . . . .
H12A H 0.783755 0.486338 0.728606 0.049 Uiso 1 1 calc R U . . .
C123 C 0.8527(3) 0.4438(2) 0.78487(14) 0.0419(10) Uani 1 1 d . . . . .
H12B H 0.886391 0.484269 0.795053 0.050 Uiso 1 1 calc R U . . .
C124 C 0.8647(3) 0.3850(2) 0.80945(13) 0.0380(9) Uani 1 1 d . . . . .
H12C H 0.906279 0.384578 0.836785 0.046 Uiso 1 1 calc R U . . .
C125 C 0.8169(4) 0.3267(2) 0.79479(16) 0.0594(14) Uani 1 1 d . . . . .
H12D H 0.825841 0.285486 0.811697 0.071 Uiso 1 1 calc R U . . .
C126 C 0.7551(4) 0.3276(2) 0.75511(14) 0.0464(11) Uani 1 1 d . . . . .
H12E H 0.720645 0.287163 0.745331 0.056 Uiso 1 1 calc DR U . . .
C131 C 0.5964(2) 0.46304(17) 0.67577(11) 0.0191(7) Uani 1 1 d . . . . .
C132 C 0.5100(3) 0.46535(19) 0.70103(12) 0.0298(8) Uani 1 1 d . . . . .
H13A H 0.489812 0.426204 0.717560 0.036 Uiso 1 1 calc R U . . .
C133 C 0.4538(3) 0.5246(2) 0.70197(13) 0.0377(10) Uani 1 1 d . . . . .
H13B H 0.394846 0.526106 0.719264 0.045 Uiso 1 1 calc R U . . .
C134 C 0.4818(3) 0.5815(2) 0.67828(14) 0.0358(9) Uani 1 1 d . . . . .
H13C H 0.442740 0.622156 0.679396 0.043 Uiso 1 1 calc R U . . .
C135 C 0.5665(3) 0.5795(2) 0.65290(17) 0.0459(11) Uani 1 1 d . . . . .
H13D H 0.585892 0.618901 0.636377 0.055 Uiso 1 1 calc R U . . .
C136 C 0.6239(3) 0.5201(2) 0.65135(15) 0.0358(9) Uani 1 1 d . . . . .
H13E H 0.681984 0.518754 0.633509 0.043 Uiso 1 1 calc R U . . .
O21 O 0.57174(17) 0.31236(11) 0.56716(8) 0.0233(5) Uani 1 1 d . . . . .
O22 O 0.44150(16) 0.22496(12) 0.62837(8) 0.0234(5) Uani 1 1 d . . . . .
P21 P 0.49219(6) 0.30910(4) 0.52874(3) 0.0203(2) Uani 1 1 d . . . . .
P22 P 0.35592(6) 0.23583(5) 0.59379(3) 0.0209(2) Uani 1 1 d . . . . .
C2 C 0.4023(2) 0.24098(16) 0.53675(11) 0.0189(7) Uani 1 1 d . . . . .
H2A H 0.344040 0.247448 0.514751 0.023 Uiso 1 1 calc R U . . .
H2B H 0.434608 0.196867 0.529438 0.023 Uiso 1 1 calc R U . . .
C201 C 0.5450(3) 0.29240(17) 0.47423(12) 0.0236(7) Uani 1 1 d . . . . .
C202 C 0.6493(3) 0.29931(18) 0.47049(14) 0.0298(8) Uani 1 1 d . . . . .
H20A H 0.691021 0.310841 0.496637 0.036 Uiso 1 1 calc R U . . .
C203 C 0.6919(3) 0.2893(2) 0.42855(15) 0.0398(9) Uani 1 1 d . . . . .
H20B H 0.762692 0.294658 0.425869 0.048 Uiso 1 1 calc R U . . .
C204 C 0.6313(3) 0.2716(2) 0.39072(15) 0.0413(10) Uani 1 1 d . . . . .
H20C H 0.660754 0.264513 0.362107 0.050 Uiso 1 1 calc R U . . .
C205 C 0.5281(3) 0.26397(19) 0.39417(14) 0.0347(9) Uani 1 1 d . . . . .
H20D H 0.486998 0.251377 0.368055 0.042 Uiso 1 1 calc R U . . .
C206 C 0.4847(3) 0.27473(18) 0.43569(13) 0.0283(8) Uani 1 1 d . . . . .
H20E H 0.413691 0.270076 0.437957 0.034 Uiso 1 1 calc R U . . .
C211 C 0.4255(3) 0.38930(17) 0.52325(13) 0.0257(8) Uani 1 1 d . . . . .
C212 C 0.4534(3) 0.44219(19) 0.55269(14) 0.0325(9) Uani 1 1 d . . . . .
H21A H 0.504900 0.435085 0.575869 0.039 Uiso 1 1 calc R U . . .
C213 C 0.4068(3) 0.5051(2) 0.54855(16) 0.0429(10) Uani 1 1 d . . . . .
H21B H 0.425662 0.540941 0.569131 0.051 Uiso 1 1 calc R U . . .
C214 C 0.3332(3) 0.5161(2) 0.51485(18) 0.0498(12) Uani 1 1 d . . . . .
H21C H 0.301214 0.559446 0.511993 0.060 Uiso 1 1 calc R U . . .
C215 C 0.3059(3) 0.4639(2) 0.48514(19) 0.0557(13) Uani 1 1 d . . . . .
H21D H 0.255229 0.471796 0.461707 0.067 Uiso 1 1 calc R U . . .
C216 C 0.3511(3) 0.4003(2) 0.48885(16) 0.0443(11) Uani 1 1 d . . . . .
H21E H 0.331648 0.364644 0.468242 0.053 Uiso 1 1 calc R U . . .
C221 C 0.2883(3) 0.3134(2) 0.60365(13) 0.0302(8) Uani 1 1 d . . . . .
C222 C 0.2074(3) 0.3327(2) 0.57419(15) 0.0399(10) Uani 1 1 d . . . . .
H22A H 0.185652 0.303535 0.549690 0.048 Uiso 1 1 calc R U . . .
C223 C 0.1594(3) 0.3939(3) 0.58081(19) 0.0563(13) Uani 1 1 d . . . . .
H22B H 0.104555 0.407262 0.560705 0.068 Uiso 1 1 calc R U . . .
C224 C 0.1903(4) 0.4359(3) 0.6163(2) 0.0677(16) Uani 1 1 d . . . . .
H22C H 0.156480 0.478039 0.620714 0.081 Uiso 1 1 calc R U . . .
C225 C 0.2687(4) 0.4176(3) 0.6450(2) 0.0680(16) Uani 1 1 d . . . . .
H22D H 0.289004 0.446686 0.669717 0.082 Uiso 1 1 calc R U . . .
C226 C 0.3195(3) 0.3565(2) 0.63852(16) 0.0456(11) Uani 1 1 d . . . . .
H22E H 0.375702 0.344472 0.658216 0.055 Uiso 1 1 calc R U . . .
C231 C 0.2649(2) 0.16738(19) 0.59419(12) 0.0259(8) Uani 1 1 d . . . . .
C232 C 0.2661(3) 0.11239(19) 0.56402(13) 0.0271(8) Uani 1 1 d . . . . .
H23A H 0.312960 0.112174 0.540377 0.033 Uiso 1 1 calc R U . . .
C233 C 0.2001(3) 0.0579(2) 0.56795(14) 0.0322(8) Uani 1 1 d . . . . .
H23B H 0.202863 0.020139 0.547602 0.039 Uiso 1 1 calc R U . . .
C234 C 0.1302(3) 0.0587(2) 0.60151(14) 0.0396(10) Uani 1 1 d . . . . .
H23C H 0.085418 0.021187 0.604625 0.047 Uiso 1 1 calc R U . . .
C235 C 0.1257(3) 0.1142(2) 0.63055(15) 0.0452(11) Uani 1 1 d . . . . .
H23D H 0.076295 0.115098 0.653074 0.054 Uiso 1 1 calc R U . . .
C236 C 0.1924(3) 0.1688(2) 0.62731(14) 0.0411(10) Uani 1 1 d . . . . .
H23E H 0.188593 0.206730 0.647463 0.049 Uiso 1 1 calc R U . . .
O31 O 0.63081(17) 0.16757(12) 0.67750(8) 0.0231(5) Uani 1 1 d . . . . .
O32 O 0.61562(16) 0.15883(11) 0.57289(7) 0.0192(5) Uani 1 1 d . . . . .
P31 P 0.67936(6) 0.09864(4) 0.67688(3) 0.01729(19) Uani 1 1 d . . . . .
P32 P 0.68588(6) 0.09836(4) 0.57305(3) 0.01672(18) Uani 1 1 d . . . . .
C3 C 0.7546(2) 0.08676(16) 0.62763(10) 0.0164(6) Uani 1 1 d . . . . .
H3A H 0.783462 0.040019 0.628692 0.020 Uiso 1 1 calc R U . . .
H3B H 0.811716 0.119508 0.629549 0.020 Uiso 1 1 calc R U . . .
C301 C 0.7665(2) 0.08861(17) 0.72547(11) 0.0216(7) Uani 1 1 d . . . . .
C302 C 0.7538(3) 0.13069(18) 0.76284(12) 0.0272(8) Uani 1 1 d . . . . .
H30A H 0.699759 0.162680 0.762404 0.033 Uiso 1 1 calc R U . . .
C303 C 0.8197(3) 0.1262(2) 0.80085(13) 0.0375(9) Uani 1 1 d . . . . .
H30B H 0.810821 0.155131 0.826452 0.045 Uiso 1 1 calc R U . . .
C304 C 0.8973(3) 0.0805(2) 0.80157(14) 0.0439(10) Uani 1 1 d . . . . .
H30C H 0.942474 0.077744 0.827695 0.053 Uiso 1 1 calc R U . . .
C305 C 0.9109(3) 0.0381(2) 0.76479(15) 0.0463(11) Uani 1 1 d . . . . .
H30D H 0.965589 0.006597 0.765546 0.056 Uiso 1 1 calc R U . . .
C306 C 0.8447(3) 0.0414(2) 0.72644(13) 0.0360(9) Uani 1 1 d . . . . .
H30E H 0.853119 0.011675 0.701235 0.043 Uiso 1 1 calc R U . . .
C311 C 0.5863(3) 0.03202(18) 0.67691(11) 0.0242(7) Uani 1 1 d . . . . .
C312 C 0.6117(3) -0.03694(19) 0.67615(13) 0.0333(9) Uani 1 1 d . . . . .
H31A H 0.680608 -0.050428 0.675675 0.040 Uiso 1 1 calc R U . . .
C313 C 0.5363(4) -0.0858(2) 0.67608(15) 0.0511(12) Uani 1 1 d . . . . .
H31B H 0.553426 -0.132962 0.675398 0.061 Uiso 1 1 calc R U . . .
C314 C 0.4364(4) -0.0663(3) 0.67701(16) 0.0563(13) Uani 1 1 d . . . . .
H31C H 0.385092 -0.100263 0.677567 0.068 Uiso 1 1 calc R U . . .
C315 C 0.4102(3) 0.0017(3) 0.67713(15) 0.0501(12) Uani 1 1 d . . . . .
H31D H 0.340954 0.014563 0.676849 0.060 Uiso 1 1 calc R U . . .
C316 C 0.4844(3) 0.0515(2) 0.67766(13) 0.0360(9) Uani 1 1 d . . . . .
H31E H 0.466558 0.098550 0.678517 0.043 Uiso 1 1 calc R U . . .
C321 C 0.6162(2) 0.02101(17) 0.56205(11) 0.0184(7) Uani 1 1 d . . . . .
C322 C 0.5111(2) 0.02349(17) 0.56314(11) 0.0220(7) Uani 1 1 d . . . . .
H32A H 0.478122 0.065918 0.567804 0.026 Uiso 1 1 calc R U . . .
C323 C 0.4551(3) -0.03550(18) 0.55746(12) 0.0271(8) Uani 1 1 d . . . . .
H32B H 0.383403 -0.033610 0.557388 0.033 Uiso 1 1 calc R U . . .
C324 C 0.5034(3) -0.09759(18) 0.55184(12) 0.0270(8) Uani 1 1 d . . . . .
H32C H 0.464782 -0.138448 0.548715 0.032 Uiso 1 1 calc R U . . .
C325 C 0.6077(3) -0.10023(18) 0.55076(12) 0.0255(8) Uani 1 1 d . . . . .
H32D H 0.640564 -0.142852 0.546680 0.031 Uiso 1 1 calc R U . . .
C326 C 0.6640(2) -0.04098(17) 0.55562(11) 0.0211(7) Uani 1 1 d . . . . .
H32E H 0.735504 -0.042786 0.554555 0.025 Uiso 1 1 calc R U . . .
C331 C 0.7811(2) 0.10476(16) 0.53152(11) 0.0192(7) Uani 1 1 d . . . . .
C332 C 0.8775(3) 0.07764(19) 0.53837(12) 0.0270(8) Uani 1 1 d . . . . .
H33A H 0.896498 0.055727 0.566443 0.032 Uiso 1 1 calc R U . . .
C333 C 0.9460(3) 0.0827(2) 0.50400(14) 0.0316(8) Uani 1 1 d . . . . .
H33B H 1.012277 0.064785 0.509019 0.038 Uiso 1 1 calc R U . . .
C334 C 0.9194(3) 0.11315(19) 0.46277(13) 0.0298(8) Uani 1 1 d . . . . .
H33C H 0.966453 0.115648 0.439292 0.036 Uiso 1 1 calc R U . . .
C335 C 0.8234(3) 0.14006(19) 0.45594(13) 0.0312(8) Uani 1 1 d . . . . .
H33D H 0.804157 0.160916 0.427532 0.037 Uiso 1 1 calc R U . . .
C336 C 0.7552(3) 0.13679(18) 0.49021(12) 0.0259(8) Uani 1 1 d . . . . .
H33E H 0.690048 0.156601 0.485507 0.031 Uiso 1 1 calc R U . . .
Mn2 Mn 0.86569(4) 0.80303(3) 0.61346(2) 0.02511(15) Uani 1 1 d . . . . .
Cl1 Cl 0.80753(8) 0.77590(7) 0.53805(4) 0.0523(3) Uani 1 1 d . . . . .
Cl2 Cl 1.02178(7) 0.74541(5) 0.62511(3) 0.0331(2) Uani 1 1 d . . . . .
Cl3 Cl 0.89170(7) 0.92301(5) 0.62601(3) 0.0328(2) Uani 1 1 d . . . . .
Cl4 Cl 0.73789(9) 0.76063(7) 0.65958(4) 0.0576(3) Uani 1 1 d . . . . .
O1M O 0.8797(3) 0.53333(18) 0.64046(17) 0.0664(10) Uani 1 1 d D . . . .
C1M C 0.8953(5) 0.5761(3) 0.6081(2) 0.088(2) Uani 1 1 d . . . . .
H1M1 H 0.830427 0.593374 0.595540 0.132 Uiso 1 1 calc R U . . .
H1M2 H 0.931308 0.553071 0.583966 0.132 Uiso 1 1 calc R U . . .
H1M3 H 0.936208 0.614315 0.620303 0.132 Uiso 1 1 calc R U . . .
O2M O 0.8248(3) 0.62731(18) 0.70612(15) 0.0760(11) Uani 1 1 d . . . . .
H2M H 0.815217 0.663922 0.691513 0.114 Uiso 1 1 calc R U . . .
C2M C 0.7693(6) 0.6287(3) 0.7460(2) 0.0853(19) Uani 1 1 d . . . . .
H2M1 H 0.801370 0.598392 0.769045 0.128 Uiso 1 1 calc R U . . .
H2M2 H 0.700054 0.613241 0.738738 0.128 Uiso 1 1 calc R U . . .
H2M3 H 0.767986 0.675547 0.757946 0.128 Uiso 1 1 calc R U . . .
O31M O 0.5424(5) 0.2609(5) 0.7631(2) 0.053(2) Uani 0.569(15) 1 d . U P A 1
H31M H 0.555737 0.290403 0.743407 0.080 Uiso 0.569(15) 1 calc DR U P A 1
C31M C 0.4461(14) 0.2325(7) 0.7524(7) 0.052(3) Uani 0.569(15) 1 d . U P A 1
H31F H 0.416975 0.215421 0.780367 0.077 Uiso 0.569(15) 1 calc R U P A 1
H31G H 0.452763 0.194644 0.730750 0.077 Uiso 0.569(15) 1 calc R U P A 1
H31H H 0.401747 0.267709 0.738529 0.077 Uiso 0.569(15) 1 calc R U P A 1
O32M O 0.5340(7) 0.2148(8) 0.7552(3) 0.057(3) Uani 0.431(15) 1 d . U P A 2
H32M H 0.557199 0.207189 0.729429 0.086 Uiso 0.431(15) 1 calc R U P A 2
C32M C 0.4484(19) 0.2581(10) 0.7500(9) 0.053(4) Uani 0.431(15) 1 d . U P A 2
H32F H 0.410343 0.256698 0.777872 0.079 Uiso 0.431(15) 1 calc R U P A 2
H32G H 0.405132 0.242378 0.723972 0.079 Uiso 0.431(15) 1 calc R U P A 2
H32H H 0.470537 0.305082 0.744393 0.079 Uiso 0.431(15) 1 calc R U P A 2
H1M H 0.858(9) 0.559(5) 0.661(3) 0.24(6) Uiso 1 1 d D . . . .

loop_
_atom_site_aniso_label
_atom_site_aniso_U_11
_atom_site_aniso_U_22
_atom_site_aniso_U_33
_atom_site_aniso_U_23
_atom_site_aniso_U_13
_atom_site_aniso_U_12
Mn1 0.0117(2) 0.0137(3) 0.0237(3) -0.00252(19) -0.0034(2) 0.00134(18)
O11 0.0128(11) 0.0193(13) 0.0451(16) -0.0068(10) -0.0003(11) 0.0002(9)
O12 0.0217(11) 0.0152(12) 0.0289(13) -0.0049(9) 0.0055(10) 0.0008(9)
P11 0.0155(4) 0.0187(5) 0.0298(5) -0.0045(4) 0.0009(4) -0.0001(3)
P12 0.0174(4) 0.0142(4) 0.0202(4) -0.0022(3) 0.0008(3) 0.0020(3)
C1 0.0186(15) 0.0196(17) 0.0208(16) 0.0000(13) 0.0008(13) 0.0015(13)
C101 0.0174(16) 0.039(2) 0.0299(19) -0.0138(16) 0.0043(14) -0.0047(15)
C102 0.055(3) 0.044(3) 0.080(3) -0.033(2) 0.039(3) -0.020(2)
C103 0.067(3) 0.082(4) 0.092(4) -0.064(3) 0.054(3) -0.045(3)
C104 0.049(3) 0.128(5) 0.038(3) -0.032(3) 0.023(2) -0.031(3)
C105 0.048(3) 0.100(4) 0.035(2) 0.018(3) 0.015(2) 0.011(3)
C106 0.034(2) 0.066(3) 0.032(2) 0.009(2) 0.0106(18) 0.017(2)
C111 0.0181(15) 0.0244(18) 0.0273(18) -0.0015(14) 0.0019(14) 0.0008(14)
C112 0.055(3) 0.034(2) 0.060(3) 0.011(2) -0.030(2) -0.016(2)
C113 0.055(3) 0.047(3) 0.076(3) 0.001(2) -0.040(3) -0.016(2)
C114 0.039(2) 0.058(3) 0.041(2) 0.002(2) -0.0129(19) 0.011(2)
C115 0.046(3) 0.054(3) 0.067(3) 0.030(2) -0.014(2) -0.004(2)
C116 0.030(2) 0.041(2) 0.065(3) 0.020(2) -0.009(2) -0.0078(18)
C121 0.0187(15) 0.0201(17) 0.0219(16) -0.0031(13) 0.0021(13) 0.0034(13)
C122 0.056(3) 0.034(2) 0.031(2) 0.0038(17) -0.0087(19) -0.015(2)
C123 0.047(2) 0.044(2) 0.034(2) -0.0050(18) -0.0061(18) -0.016(2)
C124 0.037(2) 0.050(2) 0.026(2) -0.0032(17) -0.0069(17) 0.0114(19)
C125 0.094(4) 0.039(3) 0.042(3) 0.013(2) -0.027(3) 0.003(3)
C126 0.071(3) 0.027(2) 0.039(2) 0.0081(18) -0.017(2) -0.005(2)
C131 0.0212(16) 0.0163(16) 0.0196(16) -0.0048(13) -0.0021(13) 0.0039(13)
C132 0.0332(19) 0.029(2) 0.0283(19) 0.0042(16) 0.0085(16) 0.0082(16)
C133 0.039(2) 0.042(2) 0.033(2) 0.0032(18) 0.0121(18) 0.0197(18)
C134 0.042(2) 0.027(2) 0.038(2) -0.0008(17) -0.0019(18) 0.0181(17)
C135 0.051(3) 0.026(2) 0.062(3) 0.013(2) 0.011(2) 0.0103(19)
C136 0.031(2) 0.025(2) 0.052(3) 0.0056(17) 0.0122(18) 0.0057(16)
O21 0.0211(11) 0.0168(12) 0.0314(13) 0.0018(10) -0.0052(10) 0.0008(10)
O22 0.0154(11) 0.0305(14) 0.0239(12) -0.0010(10) -0.0023(9) -0.0016(10)
P21 0.0192(4) 0.0134(4) 0.0280(5) 0.0001(3) -0.0033(4) 0.0009(3)
P22 0.0135(4) 0.0261(5) 0.0229(4) -0.0050(4) -0.0017(3) -0.0007(3)
C2 0.0174(15) 0.0170(16) 0.0221(16) -0.0013(13) -0.0017(13) -0.0007(13)
C201 0.0296(17) 0.0098(16) 0.0312(18) 0.0047(13) 0.0015(14) 0.0017(14)
C202 0.0265(17) 0.0211(19) 0.042(2) 0.0045(16) -0.0005(16) 0.0004(15)
C203 0.038(2) 0.031(2) 0.052(2) 0.0072(19) 0.0144(18) 0.0018(18)
C204 0.056(2) 0.034(2) 0.035(2) 0.0112(18) 0.0148(19) 0.006(2)
C205 0.050(2) 0.025(2) 0.030(2) 0.0054(16) 0.0048(18) 0.0035(18)
C206 0.0340(19) 0.0179(18) 0.0326(19) 0.0047(15) -0.0014(16) -0.0006(15)
C211 0.0224(17) 0.0161(17) 0.038(2) -0.0012(14) -0.0045(15) 0.0027(14)
C212 0.033(2) 0.0217(19) 0.042(2) -0.0027(16) -0.0062(17) 0.0026(16)
C213 0.045(2) 0.019(2) 0.064(3) -0.0086(19) -0.007(2) 0.0046(17)
C214 0.043(2) 0.019(2) 0.086(3) 0.000(2) -0.011(2) 0.0104(18)
C215 0.044(2) 0.032(2) 0.087(4) -0.003(2) -0.032(2) 0.014(2)
C216 0.042(2) 0.024(2) 0.064(3) -0.0063(19) -0.023(2) 0.0098(18)
C221 0.0213(17) 0.032(2) 0.037(2) -0.0082(16) 0.0028(15) 0.0051(15)
C222 0.0228(18) 0.044(2) 0.052(3) -0.008(2) -0.0034(17) 0.0092(17)
C223 0.035(2) 0.055(3) 0.079(4) -0.007(2) -0.004(2) 0.022(2)
C224 0.046(3) 0.051(3) 0.107(4) -0.027(3) 0.007(3) 0.020(2)
C225 0.056(3) 0.054(3) 0.093(4) -0.041(3) -0.007(3) 0.011(2)
C226 0.039(2) 0.042(3) 0.055(3) -0.020(2) -0.003(2) 0.0065(19)
C231 0.0199(16) 0.032(2) 0.0255(18) 0.0000(15) -0.0013(14) -0.0053(15)
C232 0.0235(17) 0.0275(19) 0.0302(19) -0.0014(15) -0.0001(15) 0.0001(15)
C233 0.0270(18) 0.029(2) 0.040(2) -0.0004(17) -0.0044(16) -0.0039(16)
C234 0.033(2) 0.041(2) 0.045(2) 0.0074(18) -0.0022(18) -0.0159(18)
C235 0.038(2) 0.059(3) 0.040(2) 0.004(2) 0.0121(19) -0.016(2)
C236 0.039(2) 0.050(3) 0.035(2) -0.0092(19) 0.0098(18) -0.0129(19)
O31 0.0275(12) 0.0205(12) 0.0215(12) 0.0002(9) 0.0026(10) 0.0052(10)
O32 0.0192(11) 0.0157(12) 0.0224(12) -0.0016(9) -0.0017(9) 0.0014(9)
P31 0.0179(4) 0.0156(4) 0.0183(4) 0.0003(3) -0.0001(3) -0.0008(3)
P32 0.0167(4) 0.0137(4) 0.0196(4) -0.0004(3) -0.0002(3) 0.0007(3)
C3 0.0149(14) 0.0164(16) 0.0177(15) 0.0015(12) -0.0011(12) 0.0018(12)
C301 0.0231(16) 0.0224(18) 0.0190(16) 0.0047(13) -0.0018(13) -0.0037(14)
C302 0.0315(18) 0.0238(19) 0.0263(18) 0.0019(14) 0.0003(15) -0.0050(15)
C303 0.051(2) 0.039(2) 0.0224(19) -0.0014(17) -0.0033(17) -0.0100(19)
C304 0.043(2) 0.057(3) 0.031(2) 0.0093(19) -0.0123(18) -0.005(2)
C305 0.038(2) 0.057(3) 0.043(2) 0.006(2) -0.0109(19) 0.018(2)
C306 0.039(2) 0.038(2) 0.030(2) 0.0027(17) -0.0033(17) 0.0132(18)
C311 0.0256(17) 0.0264(18) 0.0207(17) -0.0032(14) 0.0041(14) -0.0083(14)
C312 0.041(2) 0.0256(19) 0.034(2) -0.0013(16) 0.0044(17) -0.0076(16)
C313 0.080(3) 0.030(2) 0.044(3) -0.0028(19) 0.009(2) -0.022(2)
C314 0.062(3) 0.067(3) 0.042(3) -0.015(2) 0.020(2) -0.043(2)
C315 0.034(2) 0.075(3) 0.043(3) -0.019(2) 0.0180(19) -0.023(2)
C316 0.0277(18) 0.049(2) 0.032(2) -0.0125(18) 0.0067(16) -0.0095(17)
C321 0.0201(15) 0.0181(16) 0.0168(16) 0.0007(13) -0.0009(13) -0.0038(13)
C322 0.0229(16) 0.0177(17) 0.0253(17) -0.0021(14) 0.0000(14) 0.0023(13)
C323 0.0208(16) 0.0248(18) 0.036(2) -0.0011(15) -0.0004(15) -0.0018(14)
C324 0.0282(17) 0.0175(17) 0.035(2) -0.0009(15) -0.0068(16) -0.0033(14)
C325 0.0308(18) 0.0164(17) 0.0288(19) -0.0021(14) -0.0054(15) 0.0039(14)
C326 0.0186(15) 0.0196(17) 0.0246(17) -0.0021(14) -0.0038(14) 0.0020(13)
C331 0.0215(15) 0.0146(16) 0.0214(16) -0.0044(13) 0.0011(13) -0.0016(13)
C332 0.0233(17) 0.031(2) 0.0270(18) 0.0035(15) 0.0023(14) 0.0060(15)
C333 0.0220(17) 0.032(2) 0.041(2) -0.0022(17) 0.0058(16) 0.0052(16)
C334 0.0326(19) 0.024(2) 0.034(2) -0.0033(15) 0.0148(16) -0.0045(15)
C335 0.038(2) 0.028(2) 0.0286(19) 0.0057(16) 0.0059(16) -0.0011(16)
C336 0.0226(17) 0.0257(19) 0.0292(18) 0.0038(15) -0.0016(14) -0.0018(15)
Mn2 0.0257(3) 0.0246(3) 0.0248(3) 0.0020(2) -0.0011(2) -0.0002(2)
Cl1 0.0319(5) 0.0861(9) 0.0373(6) -0.0255(6) -0.0145(4) 0.0211(6)
Cl2 0.0337(5) 0.0273(5) 0.0370(5) -0.0051(4) -0.0131(4) 0.0079(4)
Cl3 0.0320(5) 0.0263(5) 0.0397(5) -0.0031(4) -0.0016(4) 0.0084(4)
Cl4 0.0394(6) 0.0806(9) 0.0537(7) 0.0262(6) 0.0121(5) -0.0085(6)
O1M 0.050(2) 0.0336(19) 0.115(3) -0.003(2) 0.000(2) -0.0161(16)
C1M 0.104(5) 0.068(4) 0.088(4) 0.000(3) -0.036(4) -0.043(4)
O2M 0.098(3) 0.041(2) 0.089(3) 0.0053(19) 0.001(2) -0.003(2)
C2M 0.138(6) 0.054(4) 0.062(4) 0.003(3) -0.007(4) 0.003(4)
O31M 0.056(4) 0.056(6) 0.050(4) -0.006(3) 0.018(3) -0.007(3)
C31M 0.055(5) 0.053(8) 0.048(5) -0.002(7) 0.014(4) 0.004(6)
O32M 0.066(5) 0.062(7) 0.046(5) 0.008(5) 0.022(4) 0.013(5)
C32M 0.060(7) 0.057(9) 0.044(6) 0.003(8) 0.023(6) 0.003(7)

loop_
_atom_type_symbol
_atom_type_description
_atom_type_scat_dispersion_real
_atom_type_scat_dispersion_imag
_atom_type_scat_source
C C 0.0033 0.0016 'International Tables Vol C Tables 4.2.6.8 and 6.1.1.4'
H H 0.0000 0.0000 'International Tables Vol C Tables 4.2.6.8 and 6.1.1.4'
O O 0.0106 0.0060 'International Tables Vol C Tables 4.2.6.8 and 6.1.1.4'
P P 0.1023 0.0942 'International Tables Vol C Tables 4.2.6.8 and 6.1.1.4'
Cl Cl 0.1484 0.1585 'International Tables Vol C Tables 4.2.6.8 and 6.1.1.4'
Mn Mn 0.3368 0.7283 'International Tables Vol C Tables 4.2.6.8 and 6.1.1.4'

loop_
_geom_angle_atom_site_label_1
_geom_angle_atom_site_label_2
_geom_angle_atom_site_label_3
_geom_angle
_geom_angle_publ_flag
O11 Mn1 O12 88.54(9) yes
O11 Mn1 O21 92.19(9) yes
O11 Mn1 O32 85.62(9) yes
O12 Mn1 O21 91.93(9) yes
O12 Mn1 O32 174.15(8) yes
O21 Mn1 O32 88.58(8) yes
O22 Mn1 O11 177.60(9) yes
O22 Mn1 O12 92.66(9) yes
O22 Mn1 O21 89.85(9) yes
O22 Mn1 O32 93.17(9) yes
O31 Mn1 O11 87.80(9) yes
O31 Mn1 O12 89.85(9) yes
O31 Mn1 O21 178.22(9) yes
O31 Mn1 O22 90.13(9) yes
O31 Mn1 O32 89.65(8) yes
P11 O11 Mn1 129.87(13) ?
P12 O12 Mn1 130.56(13) ?
O11 P11 C1 112.23(14) ?
O11 P11 C101 111.07(16) ?
O11 P11 C111 110.25(16) ?
C101 P11 C1 104.50(17) ?
C111 P11 C1 109.60(16) ?
C111 P11 C101 109.01(16) ?
O12 P12 C1 111.65(14) ?
O12 P12 C121 111.44(15) ?
O12 P12 C131 112.96(14) ?
C121 P12 C1 107.52(15) ?
C131 P12 C1 105.72(15) ?
C131 P12 C121 107.19(15) ?
P11 C1 H1A 108.6 ?
P11 C1 H1B 108.6 ?
P12 C1 P11 114.85(18) ?
P12 C1 H1A 108.6 ?
P12 C1 H1B 108.6 ?
H1A C1 H1B 107.5 ?
C102 C101 P11 117.0(4) ?
C102 C101 C106 119.6(4) ?
C106 C101 P11 123.3(3) ?
C101 C102 H10A 120.1 ?
C103 C102 C101 119.8(5) ?
C103 C102 H10A 120.1 ?
C102 C103 H10B 119.8 ?
C104 C103 C102 120.5(5) ?
C104 C103 H10B 119.8 ?
C103 C104 H10C 119.9 ?
C103 C104 C105 120.1(5) ?
C105 C104 H10C 119.9 ?
C104 C105 H10D 120.0 ?
C104 C105 C106 120.1(5) ?
C106 C105 H10D 120.0 ?
C101 C106 H10E 120.0 ?
C105 C106 C101 119.9(4) ?
C105 C106 H10E 120.0 ?
C112 C111 P11 122.3(3) ?
C112 C111 C116 119.4(4) ?
C116 C111 P11 118.3(3) ?
C111 C112 H11A 119.9 ?
C111 C112 C113 120.1(4) ?
C113 C112 H11A 119.9 ?
C112 C113 H11B 119.7 ?
C114 C113 C112 120.6(4) ?
C114 C113 H11B 119.7 ?
C113 C114 H11C 120.3 ?
C115 C114 C113 119.4(4) ?
C115 C114 H11C 120.3 ?
C114 C115 H11D 119.8 ?
C114 C115 C116 120.4(4) ?
C116 C115 H11D 119.8 ?
C111 C116 C115 120.0(4) ?
C111 C116 H11E 120.0 ?
C115 C116 H11E 120.0 ?
C122 C121 P12 121.0(3) ?
C126 C121 P12 119.8(3) ?
C126 C121 C122 119.3(3) ?
C121 C122 H12A 120.0 ?
C123 C122 C121 120.1(4) ?
C123 C122 H12A 120.0 ?
C122 C123 H12B 119.7 ?
C124 C123 C122 120.5(4) ?
C124 C123 H12B 119.7 ?
C123 C124 H12C 120.1 ?
C123 C124 C125 119.9(4) ?
C125 C124 H12C 120.1 ?
C124 C125 H12D 120.0 ?
C124 C125 C126 120.0(4) ?
C126 C125 H12D 120.0 ?
C121 C126 C125 120.3(4) ?
C121 C126 H12E 119.9 ?
C125 C126 H12E 119.9 ?
C132 C131 P12 117.5(3) ?
C136 C131 P12 123.1(3) ?
C136 C131 C132 119.4(3) ?
C131 C132 H13A 120.1 ?
C133 C132 C131 119.7(3) ?
C133 C132 H13A 120.1 ?
C132 C133 H13B 119.6 ?
C134 C133 C132 120.8(4) ?
C134 C133 H13B 119.6 ?
C133 C134 H13C 120.1 ?
C133 C134 C135 119.9(4) ?
C135 C134 H13C 120.1 ?
C134 C135 H13D 119.9 ?
C134 C135 C136 120.1(4) ?
C136 C135 H13D 119.9 ?
C131 C136 C135 120.0(3) ?
C131 C136 H13E 120.0 ?
C135 C136 H13E 120.0 ?
P21 O21 Mn1 129.17(13) ?
P22 O22 Mn1 130.65(14) ?
O21 P21 C2 112.10(15) ?
O21 P21 C201 112.47(15) ?
O21 P21 C211 110.64(15) ?
C201 P21 C2 105.43(16) ?
C201 P21 C211 106.69(16) ?
C211 P21 C2 109.23(16) ?
O22 P22 C2 110.65(14) ?
O22 P22 C221 112.27(16) ?
O22 P22 C231 112.05(15) ?
C221 P22 C2 107.17(17) ?
C221 P22 C231 106.78(17) ?
C231 P22 C2 107.65(16) ?
P21 C2 H2A 108.6 ?
P21 C2 H2B 108.6 ?
P22 C2 P21 114.47(18) ?
P22 C2 H2A 108.6 ?
P22 C2 H2B 108.6 ?
H2A C2 H2B 107.6 ?
C202 C201 P21 118.5(3) ?
C206 C201 P21 122.0(3) ?
C206 C201 C202 119.5(3) ?
C201 C202 H20A 120.0 ?
C203 C202 C201 119.9(4) ?
C203 C202 H20A 120.0 ?
C202 C203 H20B 120.0 ?
C204 C203 C202 119.9(4) ?
C204 C203 H20B 120.0 ?
C203 C204 H20C 119.7 ?
C203 C204 C205 120.5(4) ?
C205 C204 H20C 119.7 ?
C204 C205 H20D 120.0 ?
C204 C205 C206 120.0(4) ?
C206 C205 H20D 120.0 ?
C201 C206 H20E 119.9 ?
C205 C206 C201 120.1(4) ?
C205 C206 H20E 119.9 ?
C212 C211 P21 118.6(3) ?
C212 C211 C216 119.5(3) ?
C216 C211 P21 121.8(3) ?
C211 C212 H21A 119.8 ?
C213 C212 C211 120.4(4) ?
C213 C212 H21A 119.8 ?
C212 C213 H21B 119.9 ?
C214 C213 C212 120.2(4) ?
C214 C213 H21B 119.9 ?
C213 C214 H21C 120.1 ?
C213 C214 C215 119.7(4) ?
C215 C214 H21C 120.1 ?
C214 C215 H21D 119.5 ?
C214 C215 C216 121.1(4) ?
C216 C215 H21D 119.5 ?
C211 C216 H21E 120.5 ?
C215 C216 C211 119.1(4) ?
C215 C216 H21E 120.5 ?
C222 C221 P22 120.2(3) ?
C226 C221 P22 120.3(3) ?
C226 C221 C222 119.4(4) ?
C221 C222 H22A 120.2 ?
C223 C222 C221 119.7(4) ?
C223 C222 H22A 120.2 ?
C222 C223 H22B 119.9 ?
C224 C223 C222 120.3(5) ?
C224 C223 H22B 119.9 ?
C223 C224 H22C 119.8 ?
C225 C224 C223 120.4(5) ?
C225 C224 H22C 119.8 ?
C224 C225 H22D 119.8 ?
C224 C225 C226 120.4(5) ?
C226 C225 H22D 119.8 ?
C221 C226 C225 119.9(4) ?
C221 C226 H22E 120.1 ?
C225 C226 H22E 120.1 ?
C232 C231 P22 122.8(3) ?
C232 C231 C236 119.0(3) ?
C236 C231 P22 118.1(3) ?
C231 C232 H23A 119.5 ?
C233 C232 C231 121.0(3) ?
C233 C232 H23A 119.5 ?
C232 C233 H23B 120.1 ?
C234 C233 C232 119.8(4) ?
C234 C233 H23B 120.1 ?
C233 C234 H23C 120.1 ?
C233 C234 C235 119.8(4) ?
C235 C234 H23C 120.1 ?
C234 C235 H23D 119.5 ?
C234 C235 C236 121.0(4) ?
C236 C235 H23D 119.5 ?
C231 C236 H23E 120.3 ?
C235 C236 C231 119.4(4) ?
C235 C236 H23E 120.3 ?
P31 O31 Mn1 130.80(13) ?
P32 O32 Mn1 129.98(13) ?
O31 P31 C3 112.31(14) ?
O31 P31 C301 110.44(15) ?
O31 P31 C311 111.04(15) ?
C301 P31 C3 105.03(15) ?
C311 P31 C3 108.17(15) ?
C311 P31 C301 109.64(16) ?
O32 P32 C3 112.70(14) ?
O32 P32 C321 110.41(14) ?
O32 P32 C331 113.38(14) ?
C321 P32 C3 106.61(15) ?
C321 P32 C331 108.00(15) ?
C331 P32 C3 105.35(15) ?
P31 C3 P32 114.42(16) ?
P31 C3 H3A 108.7 ?
P31 C3 H3B 108.7 ?
P32 C3 H3A 108.7 ?
P32 C3 H3B 108.7 ?
H3A C3 H3B 107.6 ?
C302 C301 P31 117.5(3) ?
C302 C301 C306 119.8(3) ?
C306 C301 P31 122.7(3) ?
C301 C302 H30A 119.9 ?
C303 C302 C301 120.1(4) ?
C303 C302 H30A 119.9 ?
C302 C303 H30B 120.0 ?
C304 C303 C302 120.1(4) ?
C304 C303 H30B 120.0 ?
C303 C304 H30C 119.7 ?
C303 C304 C305 120.6(4) ?
C305 C304 H30C 119.7 ?
C304 C305 H30D 119.9 ?
C304 C305 C306 120.1(4) ?
C306 C305 H30D 119.9 ?
C301 C306 C305 119.3(4) ?
C301 C306 H30E 120.4 ?
C305 C306 H30E 120.4 ?
C312 C311 P31 122.5(3) ?
C312 C311 C316 119.8(3) ?
C316 C311 P31 117.7(3) ?
C311 C312 H31A 120.2 ?
C313 C312 C311 119.7(4) ?
C313 C312 H31A 120.2 ?
C312 C313 H31B 119.9 ?
C314 C313 C312 120.3(4) ?
C314 C313 H31B 119.9 ?
C313 C314 H31C 119.7 ?
C315 C314 C313 120.6(4) ?
C315 C314 H31C 119.7 ?
C314 C315 H31D 120.0 ?
C314 C315 C316 120.1(4) ?
C316 C315 H31D 120.0 ?
C311 C316 H31E 120.2 ?
C315 C316 C311 119.5(4) ?
C315 C316 H31E 120.2 ?
C322 C321 P32 118.2(3) ?
C326 C321 P32 121.9(2) ?
C326 C321 C322 119.8(3) ?
C321 C322 H32A 120.0 ?
C323 C322 C321 120.1(3) ?
C323 C322 H32A 120.0 ?
C322 C323 H32B 120.0 ?
C322 C323 C324 119.9(3) ?
C324 C323 H32B 120.0 ?
C323 C324 H32C 119.9 ?
C325 C324 C323 120.1(3) ?
C325 C324 H32C 119.9 ?
C324 C325 H32D 120.0 ?
C326 C325 C324 120.1(3) ?
C326 C325 H32D 120.0 ?
C321 C326 H32E 120.0 ?
C325 C326 C321 120.0(3) ?
C325 C326 H32E 120.0 ?
C332 C331 P32 123.0(3) ?
C332 C331 C336 119.1(3) ?
C336 C331 P32 117.8(2) ?
C331 C332 H33A 120.2 ?
C331 C332 C333 119.7(3) ?
C333 C332 H33A 120.2 ?
C332 C333 H33B 119.5 ?
C334 C333 C332 121.1(3) ?
C334 C333 H33B 119.5 ?
C333 C334 H33C 120.4 ?
C333 C334 C335 119.2(3) ?
C335 C334 H33C 120.4 ?
C334 C335 H33D 119.8 ?
C336 C335 C334 120.3(3) ?
C336 C335 H33D 119.8 ?
C331 C336 H33E 119.7 ?
C335 C336 C331 120.6(3) ?
C335 C336 H33E 119.7 ?
Cl1 Mn2 Cl2 105.84(4) ?
Cl1 Mn2 Cl3 113.64(5) ?
Cl2 Mn2 Cl3 108.99(4) ?
Cl4 Mn2 Cl1 104.10(5) ?
Cl4 Mn2 Cl2 113.26(5) ?
Cl4 Mn2 Cl3 110.94(5) ?
C1M O1M H1M 102(9) ?
O1M C1M H1M1 109.5 ?
O1M C1M H1M2 109.5 ?
O1M C1M H1M3 109.5 ?
H1M1 C1M H1M2 109.5 ?
H1M1 C1M H1M3 109.5 ?
H1M2 C1M H1M3 109.5 ?
C2M O2M H2M 109.5 ?
O2M C2M H2M1 109.5 ?
O2M C2M H2M2 109.5 ?
O2M C2M H2M3 109.5 ?
H2M1 C2M H2M2 109.5 ?
H2M1 C2M H2M3 109.5 ?
H2M2 C2M H2M3 109.5 ?
C31M O31M H31M 109.5 ?
O31M C31M H31F 109.5 ?
O31M C31M H31G 109.5 ?
O31M C31M H31H 109.5 ?
H31F C31M H31G 109.5 ?
H31F C31M H31H 109.5 ?
H31G C31M H31H 109.5 ?
C32M O32M H32M 109.5 ?
O32M C32M H32F 109.5 ?
O32M C32M H32G 109.5 ?
O32M C32M H32H 109.5 ?
H32F C32M H32G 109.5 ?
H32F C32M H32H 109.5 ?
H32G C32M H32H 109.5 ?

loop_
_geom_bond_atom_site_label_1
_geom_bond_atom_site_label_2
_geom_bond_distance
_geom_bond_publ_flag
Mn1 O11 2.169(2) yes
Mn1 O12 2.170(2) yes
Mn1 O21 2.187(2) yes
Mn1 O22 2.151(2) yes
Mn1 O31 2.151(2) yes
Mn1 O32 2.194(2) yes
O11 P11 1.499(2) ?
O12 P12 1.499(2) ?
P11 C1 1.813(3) ?
P11 C101 1.795(4) ?
P11 C111 1.792(3) ?
P12 C1 1.802(3) ?
P12 C121 1.792(3) ?
P12 C131 1.791(3) ?
C1 H1A 0.9900 ?
C1 H1B 0.9900 ?
C101 C102 1.385(6) ?
C101 C106 1.388(6) ?
C102 H10A 0.9500 ?
C102 C103 1.383(7) ?
C103 H10B 0.9500 ?
C103 C104 1.366(9) ?
C104 H10C 0.9500 ?
C104 C105 1.379(8) ?
C105 H10D 0.9500 ?
C105 C106 1.380(6) ?
C106 H10E 0.9500 ?
C111 C112 1.368(5) ?
C111 C116 1.385(5) ?
C112 H11A 0.9500 ?
C112 C113 1.390(6) ?
C113 H11B 0.9500 ?
C113 C114 1.371(7) ?
C114 H11C 0.9500 ?
C114 C115 1.368(7) ?
C115 H11D 0.9500 ?
C115 C116 1.389(6) ?
C116 H11E 0.9500 ?
C121 C122 1.380(5) ?
C121 C126 1.362(5) ?
C122 H12A 0.9500 ?
C122 C123 1.375(6) ?
C123 H12B 0.9500 ?
C123 C124 1.361(6) ?
C124 H12C 0.9500 ?
C124 C125 1.362(6) ?
C125 H12D 0.9500 ?
C125 C126 1.389(6) ?
C126 H12E 0.9500 ?
C131 C132 1.391(5) ?
C131 C136 1.383(5) ?
C132 H13A 0.9500 ?
C132 C133 1.378(5) ?
C133 H13B 0.9500 ?
C133 C134 1.369(6) ?
C134 H13C 0.9500 ?
C134 C135 1.374(6) ?
C135 H13D 0.9500 ?
C135 C136 1.389(5) ?
C136 H13E 0.9500 ?
O21 P21 1.506(2) ?
O22 P22 1.499(2) ?
P21 C2 1.808(3) ?
P21 C201 1.801(4) ?
P21 C211 1.802(3) ?
P22 C2 1.808(3) ?
P22 C221 1.791(4) ?
P22 C231 1.801(4) ?
C2 H2A 0.9900 ?
C2 H2B 0.9900 ?
C201 C202 1.397(5) ?
C201 C206 1.395(5) ?
C202 H20A 0.9500 ?
C202 C203 1.388(6) ?
C203 H20B 0.9500 ?
C203 C204 1.381(6) ?
C204 H20C 0.9500 ?
C204 C205 1.383(6) ?
C205 H20D 0.9500 ?
C205 C206 1.384(5) ?
C206 H20E 0.9500 ?
C211 C212 1.384(5) ?
C211 C216 1.393(5) ?
C212 H21A 0.9500 ?
C212 C213 1.378(5) ?
C213 H21B 0.9500 ?
C213 C214 1.371(6) ?
C214 H21C 0.9500 ?
C214 C215 1.377(6) ?
C215 H21D 0.9500 ?
C215 C216 1.381(6) ?
C216 H21E 0.9500 ?
C221 C222 1.395(5) ?
C221 C226 1.371(6) ?
C222 H22A 0.9500 ?
C222 C223 1.373(6) ?
C223 H22B 0.9500 ?
C223 C224 1.370(7) ?
C224 H22C 0.9500 ?
C224 C225 1.353(8) ?
C225 H22D 0.9500 ?
C225 C226 1.388(6) ?
C226 H22E 0.9500 ?
C231 C232 1.391(5) ?
C231 C236 1.396(5) ?
C232 H23A 0.9500 ?
C232 C233 1.386(5) ?
C233 H23B 0.9500 ?
C233 C234 1.380(6) ?
C234 H23C 0.9500 ?
C234 C235 1.381(6) ?
C235 H23D 0.9500 ?
C235 C236 1.391(6) ?
C236 H23E 0.9500 ?
O31 P31 1.493(2) ?
O32 P32 1.504(2) ?
P31 C3 1.805(3) ?
P31 C301 1.800(3) ?
P31 C311 1.792(3) ?
P32 C3 1.816(3) ?
P32 C321 1.792(3) ?
P32 C331 1.796(3) ?
C3 H3A 0.9900 ?
C3 H3B 0.9900 ?
C301 C302 1.385(5) ?
C301 C306 1.386(5) ?
C302 H30A 0.9500 ?
C302 C303 1.385(5) ?
C303 H30B 0.9500 ?
C303 C304 1.362(6) ?
C304 H30C 0.9500 ?
C304 C305 1.376(6) ?
C305 H30D 0.9500 ?
C305 C306 1.394(6) ?
C306 H30E 0.9500 ?
C311 C312 1.389(5) ?
C311 C316 1.403(5) ?
C312 H31A 0.9500 ?
C312 C313 1.381(6) ?
C313 H31B 0.9500 ?
C313 C314 1.379(7) ?
C314 H31C 0.9500 ?
C314 C315 1.374(7) ?
C315 H31D 0.9500 ?
C315 C316 1.383(6) ?
C316 H31E 0.9500 ?
C321 C322 1.394(4) ?
C321 C326 1.383(5) ?
C322 H32A 0.9500 ?
C322 C323 1.377(5) ?
C323 H32B 0.9500 ?
C323 C324 1.385(5) ?
C324 H32C 0.9500 ?
C324 C325 1.384(5) ?
C325 H32D 0.9500 ?
C325 C326 1.381(5) ?
C326 H32E 0.9500 ?
C331 C332 1.388(5) ?
C331 C336 1.390(5) ?
C332 H33A 0.9500 ?
C332 C333 1.388(5) ?
C333 H33B 0.9500 ?
C333 C334 1.377(5) ?
C334 H33C 0.9500 ?
C334 C335 1.381(5) ?
C335 H33D 0.9500 ?
C335 C336 1.381(5) ?
C336 H33E 0.9500 ?
Mn2 Cl1 2.3638(11) ?
Mn2 Cl2 2.3644(10) ?
Mn2 Cl3 2.3956(11) ?
Mn2 Cl4 2.3628(12) ?
O1M C1M 1.285(7) ?
O1M H1M 0.85(2) ?
C1M H1M1 0.9800 ?
C1M H1M2 0.9800 ?
C1M H1M3 0.9800 ?
O2M H2M 0.8400 ?
O2M C2M 1.407(7) ?
C2M H2M1 0.9800 ?
C2M H2M2 0.9800 ?
C2M H2M3 0.9800 ?
O31M H31M 0.8400 ?
O31M C31M 1.41(2) ?
C31M H31F 0.9800 ?
C31M H31G 0.9800 ?
C31M H31H 0.9800 ?
O32M H32M 0.8400 ?
O32M C32M 1.42(3) ?
C32M H32F 0.9800 ?
C32M H32G 0.9800 ?
C32M H32H 0.9800 ?
